data_7134676
loop_
_publ_author_name
'Miele, Margherita'
'Castiglione, Davide'
'Prado-Roller, Alexander'
'Castoldi, Laura'
'Pace, Vittorio'

_publ_section_title
;
 Geminal homologative fluorination of carbonyl derivatives <i>en route</i>
 to 1-fluoro-2-haloethyl skeletons.
;
_journal_issue 58
_journal_name_full 'Chemical communications (Cambridge, England)'
_journal_page_first 10792
_journal_page_last 10795
_journal_paper_doi 10.1039/d5cc01542a
_journal_volume 61
_journal_year 2025
_chemical_formula_moiety 'C8 H5 Cl4 F'
_chemical_formula_sum 'C8 H5 Cl4 F'
_chemical_formula_weight 261.92
_space_group_crystal_system monoclinic
_space_group_IT_number 14
_space_group_name_Hall '-P 2yn'
_space_group_name_H-M_alt 'P 1 21/n 1'
_atom_sites_solution_hydrogens mixed
_atom_sites_solution_primary direct
_audit_creation_date 2024-11-25
_audit_creation_method
;
Olex2 1.5-alpha
(compiled 2024.11.02 svn.r19aeb66f for OlexSys, GUI svn.r7078)
;
_audit_update_record
;
2024-12-14 deposited with the CCDC.	2025-06-06 downloaded from the CCDC.
;
_cell_angle_alpha 90
_cell_angle_beta 96.434(2)
_cell_angle_gamma 90
_cell_formula_units_Z 4
_cell_length_a 9.8894(3)
_cell_length_b 6.0908(3)
_cell_length_c 16.5497(9)
_cell_measurement_reflns_used 6263
_cell_measurement_temperature 100.0
_cell_measurement_theta_max 30.552
_cell_measurement_theta_min 2.533
_cell_volume 990.58(8)
_computing_cell_refinement 'SAINT V8.38A (Bruker, 2018)'
_computing_data_reduction 'SAINT V8.38A (Bruker, 2018)'
_computing_molecular_graphics 'Olex2 1.5-alpha (Dolomanov et al., 2009)'
_computing_publication_material 'Olex2 1.5-alpha (Dolomanov et al., 2009)'
_computing_structure_refinement 'XL  (Sheldrick, 2008)'
_computing_structure_solution 'XS  (Sheldrick, 2008)'
_diffrn_ambient_temperature 100.0
_diffrn_measured_fraction_theta_full 0.994
_diffrn_measured_fraction_theta_max 0.962
_diffrn_measurement_device_type 'Bruker APEX-II CCD'
_diffrn_measurement_method '\f and \w scans'
_diffrn_radiation_type MoK\a
_diffrn_radiation_wavelength 0.71073
_diffrn_reflns_av_R_equivalents 0.0296
_diffrn_reflns_av_unetI/netI 0.0328
_diffrn_reflns_Laue_measured_fraction_full 0.994
_diffrn_reflns_Laue_measured_fraction_max 0.962
_diffrn_reflns_limit_h_max 13
_diffrn_reflns_limit_h_min -14
_diffrn_reflns_limit_k_max 6
_diffrn_reflns_limit_k_min -8
_diffrn_reflns_limit_l_max 23
_diffrn_reflns_limit_l_min -21
_diffrn_reflns_number 10830
_diffrn_reflns_point_group_measured_fraction_full 0.994
_diffrn_reflns_point_group_measured_fraction_max 0.962
_diffrn_reflns_theta_full 25.242
_diffrn_reflns_theta_max 30.543
_diffrn_reflns_theta_min 2.292
_diffrn_source_current 1.0
_diffrn_source_power 0.05
_diffrn_source_voltage 50.0
_diffrn_standards_number 0
_exptl_absorpt_coefficient_mu 1.154
_exptl_absorpt_correction_T_max 0.5645
_exptl_absorpt_correction_T_min 0.5352
_exptl_absorpt_correction_type multi-scan
_exptl_absorpt_process_details
;
SADABS-2016/2 (Bruker,2016/2) was used for absorption correction.
wR2(int) was 0.0512 before and 0.0366 after correction.
The Ratio of minimum to maximum transmission is 0.9481.
The \l/2 correction factor is Not present.
;
_exptl_crystal_colour 'clear colourless'
_exptl_crystal_colour_lustre clear
_exptl_crystal_colour_primary colourless
_exptl_crystal_density_diffrn 1.756
_exptl_crystal_description block
_exptl_crystal_F_000 520
_exptl_crystal_size_max 0.05
_exptl_crystal_size_mid 0.04
_exptl_crystal_size_min 0.03
_refine_diff_density_max 0.483
_refine_diff_density_min -0.301
_refine_diff_density_rms 0.077
_refine_ls_extinction_method none
_refine_ls_goodness_of_fit_ref 1.113
_refine_ls_hydrogen_treatment mixed
_refine_ls_matrix_type full
_refine_ls_number_parameters 125
_refine_ls_number_reflns 2927
_refine_ls_number_restraints 1
_refine_ls_restrained_S_all 1.120
_refine_ls_R_factor_all 0.0328
_refine_ls_R_factor_gt 0.0233
_refine_ls_shift/su_max 0.001
_refine_ls_shift/su_mean 0.000
_refine_ls_structure_factor_coef Fsqd
_refine_ls_weighting_details 'w=1/[\s^2^(Fo^2^)+(0.0256P)^2^+0.2204P] where P=(Fo^2^+2Fc^2^)/3'
_refine_ls_weighting_scheme calc
_refine_ls_wR_factor_gt 0.0561
_refine_ls_wR_factor_ref 0.0596
_reflns_Friedel_coverage 0.000
_reflns_number_gt 2415
_reflns_number_total 2927
_reflns_threshold_expression 'I > 2\s(I)'
_cod_data_source_file d5cc01542a2.cif
_cod_data_source_block mo_vipa_mami980_1_p21n
_cod_depositor_comments 'Adding full bibliography for 7134676.cif.'
_cod_database_code 7134676
_shelx_space_group_comment
;
The symmetry employed for this shelxl refinement is uniquely defined
by the following loop, which should always be used as a source of
symmetry information in preference to the above space-group names.
They are only intended as comments.
;
_shelx_estimated_absorpt_t_max 0.966
_shelx_estimated_absorpt_t_min 0.945

loop_
_space_group_symop_operation_xyz
'x, y, z'
'-x+1/2, y+1/2, -z+1/2'
'-x, -y, -z'
'x-1/2, -y-1/2, z-1/2'

loop_
_atom_site_label
_atom_site_type_symbol
_atom_site_fract_x
_atom_site_fract_y
_atom_site_fract_z
_atom_site_U_iso_or_equiv
_atom_site_adp_type
_atom_site_occupancy
_atom_site_site_symmetry_order
_atom_site_calc_flag
_atom_site_refinement_flags_posn
_atom_site_refinement_flags_adp
_atom_site_refinement_flags_occupancy
_atom_site_disorder_assembly
_atom_site_disorder_group
Cl1 Cl 0.35875(3) 0.25531(5) 0.42849(2) 0.02229(8) Uani 1 1 d . . . . .
Cl2 Cl 0.66849(3) 0.11043(5) 0.09073(2) 0.01644(8) Uani 1 1 d . . . . .
Cl3 Cl 0.68660(3) -0.32807(6) 0.02586(2) 0.02267(8) Uani 1 1 d . . . . .
Cl4 Cl 0.77557(3) -0.24426(5) 0.19502(2) 0.01768(8) Uani 1 1 d . . . . .
F1A F 0.49685(8) -0.44474(12) 0.14126(5) 0.0207(2) Uani 0.969(2) 1 d . . P A 1
C1 C 0.50728(12) -0.21934(19) 0.13222(8) 0.0154(2) Uani 1 1 d D . . . .
H1B H 0.516034 -0.374546 0.151816 0.018 Uiso 0.031(2) 1 calc R U P A 2
C2 C 0.46846(11) -0.10572(19) 0.20686(7) 0.0131(2) Uani 1 1 d . . . . .
C3 C 0.40546(11) 0.0999(2) 0.19902(8) 0.0135(2) Uani 1 1 d . . . . .
H3 H 0.386546 0.164453 0.146721 0.016 Uiso 1 1 calc R U . . .
C4 C 0.37028(11) 0.21048(19) 0.26697(8) 0.0143(2) Uani 1 1 d . . . . .
H4 H 0.328430 0.350931 0.261773 0.017 Uiso 1 1 calc R U . . .
C5 C 0.39747(11) 0.1118(2) 0.34270(8) 0.0144(2) Uani 1 1 d . . . . .
C6 C 0.45591(11) -0.0951(2) 0.35186(8) 0.0159(2) Uani 1 1 d . . . . .
H6 H 0.471073 -0.161725 0.403991 0.019 Uiso 1 1 calc R U . . .
C7 C 0.49185(12) -0.2031(2) 0.28349(8) 0.0147(2) Uani 1 1 d . . . . .
H7 H 0.532658 -0.344291 0.288927 0.018 Uiso 1 1 calc R U . . .
C8 C 0.65413(12) -0.17325(19) 0.11287(7) 0.0139(2) Uani 1 1 d . . . . .
F1B F 0.426(3) -0.242(4) 0.0689(13) 0.0207(2) Uani 0.031(2) 1 d D . P A 2
H1A H 0.448(2) -0.185(3) 0.0840(13) 0.025 Uiso 0.969(2) 1 d . U P A 1

loop_
_atom_site_aniso_label
_atom_site_aniso_U_11
_atom_site_aniso_U_22
_atom_site_aniso_U_33
_atom_site_aniso_U_23
_atom_site_aniso_U_13
_atom_site_aniso_U_12
Cl1 0.02483(16) 0.02768(17) 0.01519(16) -0.00357(12) 0.00590(12) 0.00529(12)
Cl2 0.02000(14) 0.01356(13) 0.01651(16) 0.00284(10) 0.00533(11) -0.00016(10)
Cl3 0.03109(17) 0.02149(16) 0.01706(17) -0.00616(12) 0.00989(13) 0.00152(12)
Cl4 0.01562(14) 0.01976(15) 0.01763(16) 0.00318(11) 0.00170(11) 0.00518(10)
F1A 0.0281(4) 0.0111(4) 0.0239(5) -0.0031(3) 0.0072(3) -0.0049(3)
C1 0.0168(5) 0.0126(5) 0.0170(6) -0.0017(5) 0.0026(5) -0.0026(4)
C2 0.0106(5) 0.0141(5) 0.0148(6) -0.0001(4) 0.0021(4) -0.0024(4)
C3 0.0114(5) 0.0158(5) 0.0134(6) 0.0022(4) 0.0016(4) -0.0016(4)
C4 0.0107(5) 0.0143(5) 0.0181(6) 0.0007(4) 0.0022(4) 0.0004(4)
C5 0.0120(5) 0.0179(6) 0.0140(6) -0.0017(5) 0.0040(4) -0.0005(4)
C6 0.0149(5) 0.0190(6) 0.0141(6) 0.0037(5) 0.0028(4) -0.0004(4)
C7 0.0131(5) 0.0136(5) 0.0177(6) 0.0016(5) 0.0024(4) -0.0002(4)
C8 0.0173(5) 0.0125(5) 0.0122(6) -0.0010(4) 0.0032(4) 0.0012(4)
F1B 0.0281(4) 0.0111(4) 0.0239(5) -0.0031(3) 0.0072(3) -0.0049(3)

loop_
_atom_type_symbol
_atom_type_description
_atom_type_scat_dispersion_real
_atom_type_scat_dispersion_imag
_atom_type_scat_source
C C 0.0033 0.0016 'International Tables Vol C Tables 4.2.6.8 and 6.1.1.4'
H H 0.0000 0.0000 'International Tables Vol C Tables 4.2.6.8 and 6.1.1.4'
Cl Cl 0.1484 0.1585 'International Tables Vol C Tables 4.2.6.8 and 6.1.1.4'
F F 0.0171 0.0103 'International Tables Vol C Tables 4.2.6.8 and 6.1.1.4'

loop_
_geom_angle_atom_site_label_1
_geom_angle_atom_site_label_2
_geom_angle_atom_site_label_3
_geom_angle
_geom_angle_site_symmetry_1
_geom_angle_site_symmetry_3
_geom_angle_publ_flag
F1A C1 C2 109.78(10) . . ?
F1A C1 C8 106.56(10) . . ?
F1A C1 H1A 105.2(12) . . ?
C2 C1 H1B 100.9 . . ?
C2 C1 C8 114.75(10) . . ?
C2 C1 H1A 113.2(12) . . ?
C8 C1 H1B 100.9 . . ?
C8 C1 H1A 106.7(12) . . ?
F1B C1 H1B 100.9 . . ?
F1B C1 C2 122.5(13) . . ?
F1B C1 C8 112.2(13) . . ?
C3 C2 C1 119.24(11) . . ?
C7 C2 C1 121.31(11) . . ?
C7 C2 C3 119.45(11) . . ?
C2 C3 H3 119.7 . . ?
C4 C3 C2 120.59(11) . . ?
C4 C3 H3 119.7 . . ?
C3 C4 H4 120.6 . . ?
C3 C4 C5 118.70(11) . . ?
C5 C4 H4 120.6 . . ?
C4 C5 Cl1 118.64(9) . . ?
C6 C5 Cl1 119.50(10) . . ?
C6 C5 C4 121.86(11) . . ?
C5 C6 H6 120.6 . . ?
C5 C6 C7 118.85(11) . . ?
C7 C6 H6 120.6 . . ?
C2 C7 H7 119.8 . . ?
C6 C7 C2 120.50(11) . . ?
C6 C7 H7 119.8 . . ?
Cl2 C8 Cl3 108.83(7) . . ?
Cl4 C8 Cl2 109.53(6) . . ?
Cl4 C8 Cl3 108.94(6) . . ?
C1 C8 Cl2 108.54(8) . . ?
C1 C8 Cl3 109.26(8) . . ?
C1 C8 Cl4 111.69(9) . . ?

loop_
_geom_bond_atom_site_label_1
_geom_bond_atom_site_label_2
_geom_bond_distance
_geom_bond_site_symmetry_2
_geom_bond_publ_flag
Cl1 C5 1.7458(12) . ?
Cl2 C8 1.7752(12) . ?
Cl3 C8 1.7802(12) . ?
Cl4 C8 1.7641(12) . ?
F1A C1 1.3861(14) . ?
C1 H1B 1.0000 . ?
C1 C2 1.5028(17) . ?
C1 C8 1.5474(16) . ?
C1 F1B 1.257(17) . ?
C1 H1A 0.96(2) . ?
C2 C3 1.3982(17) . ?
C2 C7 1.3956(18) . ?
C3 H3 0.9500 . ?
C3 C4 1.3883(17) . ?
C4 H4 0.9500 . ?
C4 C5 1.3888(18) . ?
C5 C6 1.3875(17) . ?
C6 H6 0.9500 . ?
C6 C7 1.3892(18) . ?
C7 H7 0.9500 . ?

loop_
_geom_torsion_atom_site_label_1
_geom_torsion_atom_site_label_2
_geom_torsion_atom_site_label_3
_geom_torsion_atom_site_label_4
_geom_torsion
_geom_torsion_site_symmetry_1
_geom_torsion_site_symmetry_2
_geom_torsion_site_symmetry_3
_geom_torsion_site_symmetry_4
_geom_torsion_publ_flag
Cl1 C5 C6 C7 -177.10(9) . . . . ?
F1A C1 C2 C3 -147.69(10) . . . . ?
F1A C1 C2 C7 31.15(15) . . . . ?
F1A C1 C8 Cl2 174.32(8) . . . . ?
F1A C1 C8 Cl3 55.78(11) . . . . ?
F1A C1 C8 Cl4 -64.82(11) . . . . ?
C1 C2 C3 C4 -179.00(10) . . . . ?
C1 C2 C7 C6 179.67(10) . . . . ?
C2 C1 C8 Cl2 -63.96(12) . . . . ?
C2 C1 C8 Cl3 177.50(9) . . . . ?
C2 C1 C8 Cl4 56.90(12) . . . . ?
C2 C3 C4 C5 -0.73(16) . . . . ?
C3 C2 C7 C6 -1.49(17) . . . . ?
C3 C4 C5 Cl1 177.74(8) . . . . ?
C3 C4 C5 C6 -1.36(17) . . . . ?
C4 C5 C6 C7 2.00(17) . . . . ?
C5 C6 C7 C2 -0.54(17) . . . . ?
C7 C2 C3 C4 2.14(17) . . . . ?
C8 C1 C2 C3 92.36(13) . . . . ?
C8 C1 C2 C7 -88.80(13) . . . . ?
F1B C1 C2 C3 -49.5(14) . . . . ?
F1B C1 C2 C7 129.3(14) . . . . ?
F1B C1 C8 Cl2 81.8(13) . . . . ?
F1B C1 C8 Cl3 -36.7(13) . . . . ?
F1B C1 C8 Cl4 -157.3(13) . . . . ?
